data_1558724
loop_
_publ_author_name
'Wu, Mei-Fang'
'Chen, Ling-Yan'
'Li, Ya'

_publ_section_title
;
 3-(2,2-Dioxo-3,4-dihydrobenzo[<i>e</i>][1,2,3]oxathiazin-4-yl)-3-fluoro-1-phenylindolin-2-one
;
_journal_coeditor_code BT4093
_journal_issue 7
_journal_name_full IUCrData
_journal_page_first x201028
_journal_paper_doi 10.1107/S2414314620010287
_journal_volume 5
_journal_year 2020
_chemical_formula_sum 'C21 H15 F N2 O4 S'
_chemical_formula_weight 410.41
_chemical_name_systematic 3-(2,2-Dioxo-3,4-dihydrobenzo[<i>e</i>][1,2,3]oxathiazin-4-yl)-3-fluoro-1-phenylindolin-2-one
_space_group_crystal_system monoclinic
_space_group_IT_number 14
_space_group_name_Hall '-P 2ybc'
_space_group_name_H-M_alt 'P 1 21/c 1'
_atom_sites_solution_hydrogens difmap
_audit_creation_method SHELXL-2014/7
_cell_angle_alpha 90
_cell_angle_beta 94.6790(10)
_cell_angle_gamma 90
_cell_formula_units_Z 4
_cell_length_a 9.8726(4)
_cell_length_b 15.8054(7)
_cell_length_c 11.8345(4)
_cell_measurement_reflns_used 3064
_cell_measurement_temperature 292(2)
_cell_measurement_theta_max 54.376
_cell_measurement_theta_min 4.876
_cell_volume 1840.51(13)
_computing_cell_refinement
;
SAINT (Bruker, 2014)
;
_computing_data_collection
;
APEX2 (Bruker, 2014)
;
_computing_data_reduction
;
SAINT (Bruker, 2014)
;
_computing_molecular_graphics
;
SHELXTL (Sheldrick 2008)
;
_computing_publication_material
;
SHELXTL (Sheldrick 2008)
;
_computing_structure_refinement
;
<i>SHELXL2014/7</i> (Sheldrick, 2015)
;
_computing_structure_solution
;
SHELXS97 (Sheldrick 2008)
;
_diffrn_ambient_temperature 292(2)
_diffrn_measured_fraction_theta_full 0.995
_diffrn_measured_fraction_theta_max 0.993
_diffrn_measurement_device_type 'Bruker APEXII CCD'
_diffrn_measurement_method '\f and \w scans'
_diffrn_radiation_type MoK\a
_diffrn_radiation_wavelength 0.71073
_diffrn_reflns_av_R_equivalents 0.0304
_diffrn_reflns_av_unetI/netI 0.0443
_diffrn_reflns_limit_h_max 12
_diffrn_reflns_limit_h_min -12
_diffrn_reflns_limit_k_max 16
_diffrn_reflns_limit_k_min -19
_diffrn_reflns_limit_l_max 14
_diffrn_reflns_limit_l_min -13
_diffrn_reflns_number 9057
_diffrn_reflns_theta_full 25.242
_diffrn_reflns_theta_max 26.000
_diffrn_reflns_theta_min 2.889
_exptl_absorpt_coefficient_mu 0.218
_exptl_absorpt_correction_T_max 0.7456
_exptl_absorpt_correction_T_min 0.6714
_exptl_absorpt_correction_type multi-scan
_exptl_absorpt_process_details
;
(SADABS; Bruker, 2014)
;
_exptl_crystal_colour colorless
_exptl_crystal_density_diffrn 1.481
_exptl_crystal_description prismatic
_exptl_crystal_F_000 848
_exptl_crystal_size_max 0.180
_exptl_crystal_size_mid 0.150
_exptl_crystal_size_min 0.100
_refine_diff_density_max 0.205
_refine_diff_density_min -0.229
_refine_ls_extinction_coef 0.022(2)
_refine_ls_extinction_expression Fc^*^=kFc[1+0.001xFc^2^\l^3^/sin(2\q)]^-1/4^
_refine_ls_extinction_method
;
SHELXL-2014/7 (Sheldrick 2014
;
_refine_ls_goodness_of_fit_ref 1.077
_refine_ls_hydrogen_treatment refall
_refine_ls_matrix_type full
_refine_ls_number_parameters 351
_refine_ls_number_reflns 3596
_refine_ls_number_restraints 1
_refine_ls_restrained_S_all 1.077
_refine_ls_R_factor_all 0.0711
_refine_ls_R_factor_gt 0.0439
_refine_ls_shift/su_max 0.000
_refine_ls_shift/su_mean 0.000
_refine_ls_structure_factor_coef Fsqd
_refine_ls_weighting_details 'w=1/[\s^2^(Fo^2^)+(0.0419P)^2^+0.4204P] where P=(Fo^2^+2Fc^2^)/3'
_refine_ls_weighting_scheme calc
_refine_ls_wR_factor_gt 0.0928
_refine_ls_wR_factor_ref 0.1098
_reflns_number_gt 2580
_reflns_number_total 3596
_reflns_threshold_expression 'I > 2\s(I)'
_cod_data_source_file bt4093sup1.cif
_cod_data_source_block I
_cod_original_sg_symbol_H-M 'P 21/c'
_cod_database_code 1558724
_shelx_space_group_comment
;
The symmetry employed for this shelxl refinement is uniquely defined
by the following loop, which should always be used as a source of
symmetry information in preference to the above space-group names.
They are only intended as comments.
;
_shelx_estimated_absorpt_t_min 0.962
_shelx_estimated_absorpt_t_max 0.979

loop_
_space_group_symop_operation_xyz
'x, y, z'
'-x, y+1/2, -z+1/2'
'-x, -y, -z'
'x, -y-1/2, z-1/2'

loop_
_atom_site_type_symbol
_atom_site_label
_atom_site_fract_x
_atom_site_fract_y
_atom_site_fract_z
_atom_site_U_iso_or_equiv
_atom_site_adp_type
_atom_site_calc_flag
_atom_site_occupancy
_atom_site_disorder_assembly
_atom_site_disorder_group
S S1 0.37546(9) 0.45878(11) 0.17560(7) 0.0574(4) Uani d 0.933(4) A 1
O O2 0.2617(2) 0.39173(17) 0.13707(18) 0.0585(7) Uani d 0.933(4) A 1
O O4 0.3356(2) 0.53877(14) 0.12761(16) 0.0804(8) Uani d 0.933(4) A 1
O O3 0.50142(19) 0.42592(16) 0.15129(17) 0.0930(8) Uani d 1 . .
S S1' 0.3792(17) 0.4087(16) 0.1887(14) 0.079(5) Uani d 0.067(4) A 2
O O2' 0.251(4) 0.452(3) 0.118(3) 0.075(11) Uani d 0.067(4) A 2
O O4' 0.373(3) 0.3271(18) 0.191(2) 0.076(11) Uani d 0.067(4) A 2
F F1 0.13032(11) 0.39571(8) 0.51531(10) 0.0450(4) Uani d 1 . .
O O1 0.40253(15) 0.45785(9) 0.58419(12) 0.0448(4) Uani d 1 . .
N N1 0.45048(16) 0.32572(11) 0.51448(13) 0.0363(4) Uani d 1 . .
N N2 0.36500(19) 0.45557(12) 0.31047(15) 0.0437(5) Uani d 1 . .
C C1 0.37823(19) 0.26508(13) 0.44351(16) 0.0339(5) Uani d 1 . .
C C2 0.4208(2) 0.18520(14) 0.41621(18) 0.0410(5) Uani d 1 . .
C C3 0.3295(2) 0.13620(15) 0.3496(2) 0.0486(6) Uani d 1 . .
C C4 0.2019(3) 0.16596(15) 0.3120(2) 0.0499(6) Uani d 1 . .
C C5 0.1611(2) 0.24676(14) 0.34049(18) 0.0412(5) Uani d 1 . .
C C6 0.25100(19) 0.29646(13) 0.40678(16) 0.0344(5) Uani d 1 . .
C C7 0.24062(19) 0.38483(13) 0.45012(16) 0.0332(5) Uani d 1 . .
C C8 0.37284(19) 0.39541(14) 0.52730(16) 0.0347(5) Uani d 1 . .
C C9 0.59230(19) 0.31952(13) 0.55089(17) 0.0368(5) Uani d 1 . .
C C10 0.6346(2) 0.31418(17) 0.66367(19) 0.0522(6) Uani d 1 . .
C C11 0.7729(3) 0.31052(19) 0.6958(2) 0.0633(8) Uani d 1 . .
C C12 0.8648(3) 0.31018(17) 0.6165(2) 0.0564(7) Uani d 1 . .
C C13 0.8220(2) 0.31587(18) 0.5039(2) 0.0588(7) Uani d 1 . .
C C14 0.6849(2) 0.32088(17) 0.4702(2) 0.0512(6) Uani d 1 . .
C C15 0.2332(2) 0.45561(14) 0.36026(17) 0.0361(5) Uani d 1 . .
C C16 0.1135(2) 0.44411(13) 0.27349(18) 0.0383(5) Uani d 1 . .
C C17 -0.0177(2) 0.45994(15) 0.3006(2) 0.0505(6) Uani d 1 . .
C C18 -0.1280(3) 0.44404(17) 0.2237(3) 0.0631(8) Uani d 1 . .
C C19 -0.1082(3) 0.41453(19) 0.1173(3) 0.0696(8) Uani d 1 . .
C C20 0.0215(3) 0.39940(19) 0.0871(2) 0.0664(8) Uani d 1 . .
C C21 0.1298(2) 0.41352(15) 0.16628(19) 0.0490(6) Uani d 1 . .
H H1 0.2197(19) 0.5066(14) 0.3987(17) 0.037(5) Uiso d 1 . .
H H2 0.651(2) 0.3249(15) 0.393(2) 0.060(7) Uiso d 1 . .
H H3 0.071(2) 0.2662(13) 0.3161(16) 0.040(6) Uiso d 1 . .
H H4 0.508(2) 0.1655(13) 0.4453(16) 0.040(6) Uiso d 1 . .
H H5 0.357(2) 0.0802(15) 0.3293(18) 0.049(6) Uiso d 1 . .
H H6 0.803(3) 0.3077(17) 0.774(2) 0.078(8) Uiso d 1 . .
H H8 -0.217(3) 0.4545(17) 0.244(2) 0.080(9) Uiso d 1 . .
H H9 0.137(2) 0.1290(16) 0.266(2) 0.061(7) Uiso d 1 . .
H H10 0.887(3) 0.3167(17) 0.447(2) 0.075(8) Uiso d 1 . .
H H11 0.962(3) 0.3091(16) 0.642(2) 0.074(8) Uiso d 1 . .
H H12 0.427(3) 0.4894(16) 0.346(2) 0.065(8) Uiso d 1 . .
H H13 -0.183(3) 0.4066(19) 0.062(2) 0.090(9) Uiso d 1 . .
H H14 -0.032(2) 0.4815(16) 0.374(2) 0.066(8) Uiso d 1 . .
H H15 0.568(2) 0.3155(15) 0.716(2) 0.062(7) Uiso d 1 . .
H H17 0.044(3) 0.3776(17) 0.015(2) 0.078(9) Uiso d 1 . .

loop_
_atom_site_aniso_label
_atom_site_aniso_U_11
_atom_site_aniso_U_22
_atom_site_aniso_U_33
_atom_site_aniso_U_12
_atom_site_aniso_U_13
_atom_site_aniso_U_23
S1 0.0534(5) 0.0792(9) 0.0403(4) -0.0260(5) 0.0085(3) -0.0133(5)
O2 0.0526(13) 0.0712(17) 0.0521(12) -0.0169(13) 0.0062(10) -0.0275(12)
O4 0.0994(17) 0.0848(17) 0.0546(12) -0.0396(13) -0.0075(11) 0.0232(11)
O3 0.0565(12) 0.148(2) 0.0774(13) -0.0243(13) 0.0253(10) -0.0428(14)
S1' 0.090(8) 0.065(12) 0.087(10) -0.045(9) 0.042(8) -0.014(8)
O2' 0.08(2) 0.09(3) 0.052(17) 0.03(2) -0.006(14) 0.014(18)
O4' 0.11(3) 0.046(18) 0.08(2) -0.015(16) 0.025(17) 0.000(14)
F1 0.0324(7) 0.0573(8) 0.0462(7) 0.0019(6) 0.0095(5) -0.0056(6)
O1 0.0440(9) 0.0443(9) 0.0449(8) -0.0035(7) -0.0032(7) -0.0136(7)
N1 0.0284(9) 0.0409(10) 0.0387(9) 0.0014(8) -0.0017(7) -0.0056(8)
N2 0.0416(11) 0.0496(12) 0.0398(10) -0.0153(9) 0.0023(8) -0.0045(9)
C1 0.0319(10) 0.0379(12) 0.0319(10) -0.0037(9) 0.0027(8) -0.0028(9)
C2 0.0370(12) 0.0399(13) 0.0458(12) 0.0033(10) 0.0023(9) -0.0013(10)
C3 0.0546(15) 0.0343(13) 0.0560(14) 0.0024(11) -0.0001(11) -0.0080(11)
C4 0.0523(15) 0.0365(13) 0.0585(14) -0.0045(11) -0.0094(11) -0.0091(11)
C5 0.0358(12) 0.0388(13) 0.0474(12) -0.0027(10) -0.0061(10) -0.0038(10)
C6 0.0310(10) 0.0358(12) 0.0363(10) -0.0006(9) 0.0016(8) 0.0006(9)
C7 0.0274(10) 0.0368(12) 0.0356(10) -0.0001(8) 0.0039(8) -0.0063(9)
C8 0.0315(11) 0.0425(13) 0.0302(10) -0.0035(9) 0.0027(8) -0.0034(9)
C9 0.0285(10) 0.0408(13) 0.0405(11) -0.0007(9) -0.0012(8) -0.0002(10)
C10 0.0428(13) 0.0735(18) 0.0399(12) 0.0008(12) -0.0002(10) 0.0076(12)
C11 0.0528(16) 0.083(2) 0.0511(15) 0.0011(14) -0.0157(13) 0.0125(15)
C12 0.0349(13) 0.0544(16) 0.0777(18) 0.0001(11) -0.0087(12) 0.0057(13)
C13 0.0360(13) 0.0709(19) 0.0704(17) -0.0016(12) 0.0094(12) 0.0001(15)
C14 0.0384(13) 0.0725(18) 0.0426(13) -0.0039(12) 0.0025(10) -0.0009(12)
C15 0.0377(12) 0.0318(12) 0.0384(11) -0.0001(9) 0.0005(9) -0.0067(9)
C16 0.0398(12) 0.0289(12) 0.0446(12) -0.0013(9) -0.0058(9) 0.0012(9)
C17 0.0475(14) 0.0420(14) 0.0605(16) 0.0092(11) -0.0047(12) 0.0008(12)
C18 0.0441(15) 0.0549(17) 0.087(2) 0.0062(13) -0.0149(14) 0.0103(15)
C19 0.0598(19) 0.0663(19) 0.077(2) -0.0114(15) -0.0303(16) 0.0128(16)
C20 0.072(2) 0.072(2) 0.0518(15) -0.0189(16) -0.0151(14) -0.0037(14)
C21 0.0480(14) 0.0524(15) 0.0458(13) -0.0107(11) -0.0023(10) -0.0028(11)

loop_
_atom_type_symbol
_atom_type_description
_atom_type_scat_dispersion_real
_atom_type_scat_dispersion_imag
_atom_type_scat_source
C C 0.0033 0.0016 'International Tables Vol C Tables 4.2.6.8 and 6.1.1.4'
H H 0.0000 0.0000 'International Tables Vol C Tables 4.2.6.8 and 6.1.1.4'
F F 0.0171 0.0103 'International Tables Vol C Tables 4.2.6.8 and 6.1.1.4'
N N 0.0061 0.0033 'International Tables Vol C Tables 4.2.6.8 and 6.1.1.4'
O O 0.0106 0.0060 'International Tables Vol C Tables 4.2.6.8 and 6.1.1.4'
S S 0.1246 0.1234 'International Tables Vol C Tables 4.2.6.8 and 6.1.1.4'

loop_
_geom_angle_atom_site_label_1
_geom_angle_atom_site_label_2
_geom_angle_atom_site_label_3
_geom_angle_site_symmetry_1
_geom_angle_site_symmetry_3
_geom_angle
_geom_angle_publ_flag
O3 S1 O4 . . 117.89(16) ?
O3 S1 O2 . . 108.28(17) ?
O4 S1 O2 . . 108.17(16) ?
O3 S1 N2 . . 108.81(13) ?
O4 S1 N2 . . 112.62(14) ?
O2 S1 N2 . . 99.39(13) ?
C21 O2 S1 . . 114.28(18) ?
O4' S1' O3 . . 105(2) ?
O4' S1' O2' . . 114(3) ?
O3 S1' O2' . . 115(2) ?
O4' S1' N2 . . 115.1(18) ?
O3 S1' N2 . . 110.0(11) ?
O2' S1' N2 . . 98.2(19) ?
C21 O2' S1' . . 104(2) ?
C8 N1 C1 . . 110.56(16) ?
C8 N1 C9 . . 124.62(17) ?
C1 N1 C9 . . 124.05(16) ?
C15 N2 S1 . . 121.86(15) ?
C15 N2 S1' . . 119.7(6) ?
C15 N2 H12 . . 114.1(17) ?
S1 N2 H12 . . 110.6(17) ?
S1' N2 H12 . . 125.5(18) ?
C2 C1 C6 . . 122.69(19) ?
C2 C1 N1 . . 127.34(18) ?
C6 C1 N1 . . 109.93(17) ?
C1 C2 C3 . . 116.7(2) ?
C1 C2 H4 . . 119.9(12) ?
C3 C2 H4 . . 123.3(12) ?
C4 C3 C2 . . 121.7(2) ?
C4 C3 H5 . . 120.3(13) ?
C2 C3 H5 . . 117.9(13) ?
C3 C4 C5 . . 120.6(2) ?
C3 C4 H9 . . 120.2(14) ?
C5 C4 H9 . . 119.2(14) ?
C6 C5 C4 . . 118.4(2) ?
C6 C5 H3 . . 121.6(12) ?
C4 C5 H3 . . 120.0(12) ?
C5 C6 C1 . . 119.89(19) ?
C5 C6 C7 . . 131.90(19) ?
C1 C6 C7 . . 108.20(17) ?
F1 C7 C6 . . 112.54(15) ?
F1 C7 C8 . . 108.70(14) ?
C6 C7 C8 . . 103.09(16) ?
F1 C7 C15 . . 107.28(15) ?
C6 C7 C15 . . 116.26(16) ?
C8 C7 C15 . . 108.69(16) ?
O1 C8 N1 . . 127.38(18) ?
O1 C8 C7 . . 124.78(18) ?
N1 C8 C7 . . 107.73(16) ?
C10 C9 C14 . . 120.7(2) ?
C10 C9 N1 . . 120.65(18) ?
C14 C9 N1 . . 118.59(18) ?
C9 C10 C11 . . 119.0(2) ?
C9 C10 H15 . . 117.9(15) ?
C11 C10 H15 . . 123.1(15) ?
C12 C11 C10 . . 120.6(2) ?
C12 C11 H6 . . 119.8(16) ?
C10 C11 H6 . . 119.6(16) ?
C11 C12 C13 . . 120.2(2) ?
C11 C12 H11 . . 118.4(15) ?
C13 C12 H11 . . 121.3(15) ?
C12 C13 C14 . . 120.2(2) ?
C12 C13 H10 . . 121.0(16) ?
C14 C13 H10 . . 118.9(16) ?
C9 C14 C13 . . 119.3(2) ?
C9 C14 H2 . . 117.8(14) ?
C13 C14 H2 . . 122.8(14) ?
N2 C15 C16 . . 113.32(17) ?
N2 C15 C7 . . 106.41(16) ?
C16 C15 C7 . . 111.82(17) ?
N2 C15 H1 . . 111.1(12) ?
C16 C15 H1 . . 107.3(12) ?
C7 C15 H1 . . 106.8(12) ?
C21 C16 C17 . . 117.3(2) ?
C21 C16 C15 . . 121.5(2) ?
C17 C16 C15 . . 121.1(2) ?
C16 C17 C18 . . 121.1(3) ?
C16 C17 H14 . . 119.1(15) ?
C18 C17 H14 . . 119.8(15) ?
C19 C18 C17 . . 120.1(3) ?
C19 C18 H8 . . 120.0(18) ?
C17 C18 H8 . . 119.9(18) ?
C18 C19 C20 . . 120.2(3) ?
C18 C19 H13 . . 120.7(18) ?
C20 C19 H13 . . 119.0(18) ?
C19 C20 C21 . . 118.7(3) ?
C19 C20 H17 . . 125.3(16) ?
C21 C20 H17 . . 116.0(16) ?
C16 C21 C20 . . 122.6(2) ?
C16 C21 O2 . . 119.2(2) ?
C20 C21 O2 . . 118.1(2) ?
C16 C21 O2' . . 111.3(15) ?
C20 C21 O2' . . 113.9(12) ?

loop_
_geom_bond_atom_site_label_1
_geom_bond_atom_site_label_2
_geom_bond_site_symmetry_2
_geom_bond_distance
_geom_bond_publ_flag
S1 O3 . 1.399(2) ?
S1 O4 . 1.428(3) ?
S1 O2 . 1.584(2) ?
S1 N2 . 1.6086(19) ?
O2 C21 . 1.417(3) ?
O3 S1' . 1.346(14) ?
S1' O4' . 1.29(4) ?
S1' O2' . 1.62(4) ?
S1' N2 . 1.636(16) ?
O2' C21 . 1.50(4) ?
F1 C7 . 1.396(2) ?
O1 C8 . 1.217(2) ?
N1 C8 . 1.357(3) ?
N1 C1 . 1.427(2) ?
N1 C9 . 1.434(2) ?
N2 C15 . 1.471(3) ?
N2 H12 . 0.89(3) ?
C1 C2 . 1.377(3) ?
C1 C6 . 1.387(3) ?
C2 C3 . 1.385(3) ?
C2 H4 . 0.95(2) ?
C3 C4 . 1.383(3) ?
C3 H5 . 0.96(2) ?
C4 C5 . 1.389(3) ?
C4 H9 . 0.99(2) ?
C5 C6 . 1.381(3) ?
C5 H3 . 0.96(2) ?
C6 C7 . 1.494(3) ?
C7 C8 . 1.540(3) ?
C7 C15 . 1.541(3) ?
C9 C10 . 1.368(3) ?
C9 C14 . 1.375(3) ?
C10 C11 . 1.389(3) ?
C10 H15 . 0.94(2) ?
C11 C12 . 1.358(4) ?
C11 H6 . 0.95(3) ?
C12 C13 . 1.367(4) ?
C12 H11 . 0.98(3) ?
C13 C14 . 1.382(3) ?
C13 H10 . 0.97(3) ?
C14 H2 . 0.95(2) ?
C15 C16 . 1.513(3) ?
C15 H1 . 0.94(2) ?
C16 C21 . 1.380(3) ?
C16 C17 . 1.382(3) ?
C17 C18 . 1.383(3) ?
C17 H14 . 0.96(3) ?
C18 C19 . 1.372(4) ?
C18 H8 . 0.94(3) ?
C19 C20 . 1.378(4) ?
C19 H13 . 0.96(3) ?
C20 C21 . 1.382(3) ?
C20 H17 . 0.97(3) ?

loop_
_geom_hbond_atom_site_label_D
_geom_hbond_atom_site_label_H
_geom_hbond_atom_site_label_A
_geom_hbond_site_symmetry_A
_geom_hbond_distance_DH
_geom_hbond_distance_HA
_geom_hbond_distance_DA
_geom_hbond_angle_DHA
N2 H12 O1 3_666 0.89(3) 1.99(3) 2.868(2) 166(2)

loop_
_geom_torsion_atom_site_label_1
_geom_torsion_atom_site_label_2
_geom_torsion_atom_site_label_3
_geom_torsion_atom_site_label_4
_geom_torsion_site_symmetry_1
_geom_torsion_site_symmetry_2
_geom_torsion_site_symmetry_3
_geom_torsion_site_symmetry_4
_geom_torsion
_geom_torsion_publ_flag
O3 S1 O2 C21 . . . . 174.48(19) ?
O4 S1 O2 C21 . . . . -56.7(2) ?
N2 S1 O2 C21 . . . . 61.0(3) ?
O4' S1' O2' C21 . . . . 51(3) ?
O3 S1' O2' C21 . . . . 172.2(14) ?
N2 S1' O2' C21 . . . . -71(3) ?
O3 S1 N2 C15 . . . . -157.38(18) ?
O4 S1 N2 C15 . . . . 70.0(2) ?
O2 S1 N2 C15 . . . . -44.3(2) ?
O4' S1' N2 C15 . . . . -70(2) ?
O3 S1' N2 C15 . . . . 171.6(11) ?
O2' S1' N2 C15 . . . . 51(2) ?
C8 N1 C1 C2 . . . . -176.2(2) ?
C9 N1 C1 C2 . . . . 13.4(3) ?
C8 N1 C1 C6 . . . . 1.3(2) ?
C9 N1 C1 C6 . . . . -169.02(17) ?
C6 C1 C2 C3 . . . . -0.2(3) ?
N1 C1 C2 C3 . . . . 177.03(19) ?
C1 C2 C3 C4 . . . . 0.1(3) ?
C2 C3 C4 C5 . . . . 0.0(4) ?
C3 C4 C5 C6 . . . . 0.1(3) ?
C4 C5 C6 C1 . . . . -0.2(3) ?
C4 C5 C6 C7 . . . . 178.8(2) ?
C2 C1 C6 C5 . . . . 0.3(3) ?
N1 C1 C6 C5 . . . . -177.37(18) ?
C2 C1 C6 C7 . . . . -178.93(18) ?
N1 C1 C6 C7 . . . . 3.4(2) ?
C5 C6 C7 F1 . . . . 57.8(3) ?
C1 C6 C7 F1 . . . . -123.05(17) ?
C5 C6 C7 C8 . . . . 174.7(2) ?
C1 C6 C7 C8 . . . . -6.1(2) ?
C5 C6 C7 C15 . . . . -66.5(3) ?
C1 C6 C7 C15 . . . . 112.66(19) ?
C1 N1 C8 O1 . . . . 178.27(19) ?
C9 N1 C8 O1 . . . . -11.5(3) ?
C1 N1 C8 C7 . . . . -5.3(2) ?
C9 N1 C8 C7 . . . . 165.00(16) ?
F1 C7 C8 O1 . . . . -56.9(2) ?
C6 C7 C8 O1 . . . . -176.50(18) ?
C15 C7 C8 O1 . . . . 59.6(2) ?
F1 C7 C8 N1 . . . . 126.54(17) ?
C6 C7 C8 N1 . . . . 6.9(2) ?
C15 C7 C8 N1 . . . . -117.00(18) ?
C8 N1 C9 C10 . . . . 72.0(3) ?
C1 N1 C9 C10 . . . . -119.0(2) ?
C8 N1 C9 C14 . . . . -106.6(2) ?
C1 N1 C9 C14 . . . . 62.4(3) ?
C14 C9 C10 C11 . . . . 0.3(4) ?
N1 C9 C10 C11 . . . . -178.3(2) ?
C9 C10 C11 C12 . . . . -1.6(4) ?
C10 C11 C12 C13 . . . . 1.9(4) ?
C11 C12 C13 C14 . . . . -0.9(4) ?
C10 C9 C14 C13 . . . . 0.7(4) ?
N1 C9 C14 C13 . . . . 179.3(2) ?
C12 C13 C14 C9 . . . . -0.4(4) ?
S1 N2 C15 C16 . . . . 9.7(3) ?
S1' N2 C15 C16 . . . . -23.9(11) ?
S1 N2 C15 C7 . . . . 132.95(18) ?
S1' N2 C15 C7 . . . . 99.4(11) ?
F1 C7 C15 N2 . . . . 167.10(15) ?
C6 C7 C15 N2 . . . . -66.0(2) ?
C8 C7 C15 N2 . . . . 49.7(2) ?
F1 C7 C15 C16 . . . . -68.7(2) ?
C6 C7 C15 C16 . . . . 58.3(2) ?
C8 C7 C15 C16 . . . . 173.96(16) ?
N2 C15 C16 C21 . . . . 16.9(3) ?
C7 C15 C16 C21 . . . . -103.4(2) ?
N2 C15 C16 C17 . . . . -166.4(2) ?
C7 C15 C16 C17 . . . . 73.3(3) ?
C21 C16 C17 C18 . . . . 1.3(4) ?
C15 C16 C17 C18 . . . . -175.6(2) ?
C16 C17 C18 C19 . . . . -2.1(4) ?
C17 C18 C19 C20 . . . . 1.0(4) ?
C18 C19 C20 C21 . . . . 0.8(4) ?
C17 C16 C21 C20 . . . . 0.6(4) ?
C15 C16 C21 C20 . . . . 177.4(2) ?
C17 C16 C21 O2 . . . . -176.3(2) ?
C15 C16 C21 O2 . . . . 0.5(3) ?
C17 C16 C21 O2' . . . . 140.5(14) ?
C15 C16 C21 O2' . . . . -42.6(14) ?
C19 C20 C21 C16 . . . . -1.6(4) ?
C19 C20 C21 O2 . . . . 175.3(3) ?
C19 C20 C21 O2' . . . . -140.6(17) ?
S1 O2 C21 C16 . . . . -44.5(3) ?
S1 O2 C21 C20 . . . . 138.4(2) ?
S1' O2' C21 C16 . . . . 73(2) ?
S1' O2' C21 C20 . . . . -143.7(16) ?

_cod_database_fobs_code 1558724
